data_1562835
loop_
_publ_author_name
'Bhide, Malavika'
'Mears, Kristian Luke'
'Carmalt, Claire J.'
'Knapp, Caroline E.'

_publ_section_title
;
 Synthesis, solution dynamics and chemical vapour deposition of
 heteroleptic zinc complexes via ethyl and amide zinc thioureides
;
_journal_name_full 'Chemical Science'
_journal_paper_doi 10.1039/D1SC01846A
_journal_year 2021
_chemical_formula_moiety 'C9 H12 N2 S'
_chemical_formula_sum 'C9 H12 N2 S'
_chemical_formula_weight 180.27
_chemical_name_systematic xstr1192
_space_group_crystal_system monoclinic
_space_group_IT_number 14
_space_group_name_Hall '-P 2ybc'
_space_group_name_H-M_alt 'P 1 21/c 1'
_atom_sites_solution_hydrogens geom
_atom_sites_solution_primary dual
_audit_creation_date 2021-02-16
_audit_creation_method
;
Olex2 1.3
(compiled 2019.09.11 svn.r3662 for OlexSys, GUI svn.r5938)
;
_audit_update_record
;
2021-03-19 deposited with the CCDC.	2021-05-24 downloaded from the CCDC.
;
_cell_angle_alpha 90
_cell_angle_beta 100.114(2)
_cell_angle_gamma 90
_cell_formula_units_Z 4
_cell_length_a 5.63230(10)
_cell_length_b 13.4731(2)
_cell_length_c 12.4161(3)
_cell_measurement_reflns_used 9412
_cell_measurement_temperature 150.00(10)
_cell_measurement_theta_max 72.3440
_cell_measurement_theta_min 4.8410
_cell_volume 927.55(3)
_computing_cell_refinement 'CrysAlisPro 1.171.40.53 (Rigaku OD, 2019)'
_computing_data_collection 'CrysAlisPro 1.171.40.53 (Rigaku OD, 2019)'
_computing_data_reduction 'CrysAlisPro 1.171.40.53 (Rigaku OD, 2019)'
_computing_molecular_graphics 'Olex2 1.3 (Dolomanov et al., 2009)'
_computing_publication_material 'Olex2 1.3 (Dolomanov et al., 2009)'
_computing_structure_refinement 'ShelXL 2014/7 (Sheldrick, 2015)'
_computing_structure_solution 'SHELXT 2014/5 (Sheldrick, 2014)'
_diffrn_ambient_environment N~2~
_diffrn_ambient_temperature 150.00(10)
_diffrn_detector 'CCD plate'
_diffrn_detector_area_resol_mean 5.2031
_diffrn_detector_type Atlas
_diffrn_measured_fraction_theta_full 0.998
_diffrn_measured_fraction_theta_max 0.993
_diffrn_measurement_details
;
List of Runs (angles in degrees, time in seconds):

  # Type    Start    End  Width  t~exp~   \w     \q     \k     \f   Frames
#--------------------------------------------------------------------------
  1  \w    -45.00  -6.00   1.00    1.00    --  -42.75 125.00  60.00   39
  2  \w    -81.00  -8.00   1.00    1.00    --  -42.75 125.00 150.00   73
  3  \w   -100.00 -15.00   1.00    1.00    --  -42.75 -57.00-150.00   85
  4  \w   -113.00 -16.00   1.00    1.00    --  -42.75 -57.00 -60.00   97
  5  \w    -49.00 -15.00   1.00    1.00    --  -42.75 -57.00  90.00   34
  6  \w   -101.00 -18.00   1.00    1.00    --  -42.75 -38.00   0.00   83
  7  \w   -109.00 -53.00   1.00    1.00    --  -42.75 -57.00-180.00   56
  8  \w    -78.00 -51.00   1.00    1.00    --  -42.75 -57.00  90.00   27
  9  \w    -57.00  31.00   1.00    1.00    --  -42.75  38.00 -30.00   88
 10  \w    -86.00 -10.00   1.00    1.00    --  -42.75 125.00 -30.00   76
 11  \w     11.00  42.00   1.00    1.00    --   42.75  79.00 -32.47   31
 12  \w     10.00  41.00   1.00    1.00    --   42.75  76.00-109.07   31
 13  \w     13.00  41.00   1.00    1.00    --   42.75  79.00 167.10   28
 14  \w      9.00  36.00   1.00    1.00    --   42.75  82.00  55.66   27
 15  \w      9.00  35.00   1.00    1.00    --   42.75  82.00 135.34   26
 16  \w    108.00 137.00   1.00    1.00    --  104.49 -77.00  90.00   29
 17  \w     29.00  88.00   1.00    1.00    --  104.49 -77.00  90.00   59
 18  \w     76.00 102.00   1.00    1.00    --  104.49  58.00-128.50   26
 19  \w     75.00 102.00   1.00    1.00    --  104.49  61.00 120.00   27
 20  \w     31.00 113.00   1.00    1.00    --  104.49-125.00  90.00   82
 21  \w     32.00  99.00   1.00    1.00    --  104.49-125.00  30.00   67
 22  \w     75.00 101.00   1.00    1.00    --  104.49  63.00 -68.00   26
 23  \w    113.00 175.00   1.00    1.00    --  104.49  61.00 -30.00   62
 24  \w     75.00 175.00   1.00    1.00    --  104.49  61.00 -90.00  100
 25  \w     75.00 108.00   1.00    1.00    --  104.49  61.00 -30.00   33
 26  \w     31.00 113.00   1.00    1.00    --  104.49-125.00 -60.00   82
 27  \w     31.00 110.00   1.00    1.00    --  104.49-125.00-150.00   79
 28  \w    115.00 162.00   1.00    1.00    --  104.49 125.00  60.00   47
 29  \w     75.00 156.00   1.00    1.00    --  104.49  61.00-120.00   81
 30  \w     75.00 105.00   1.00    1.00    --  104.49  61.00-180.00   30
 31  \w     77.00 106.00   1.00    1.00    --  104.49  61.00   6.04   29
 32  \w     80.00 162.00   1.00    1.00    --  104.49  37.00  49.96   82
 33  \w     76.00 106.00   1.00    1.00    --  104.49  63.00-170.62   30
 34  \w     75.00 102.00   1.00    1.00    --  104.49  61.00  30.00   27
 35  \w     75.00 173.00   1.00    1.00    --  104.49  61.00  90.00   98
 36  \w     74.00 101.00   1.00    1.00    --  104.49  66.00  45.91   27
 37  \w     75.00 101.00   1.00    1.00    --  104.49  61.00   0.00   26
 38  \w    135.00 177.00   1.00    1.00    --  104.49  61.00   0.00   42
 39  \w     79.00 106.00   1.00    1.00    --  104.49  45.00   0.00   27
 40  \w     83.00 109.00   1.00    1.00    --  104.49  45.00  90.00   26
 41  \w     86.00 117.00   1.00    1.00    --  104.49  45.00 150.00   31
 42  \w     76.00 173.00   1.00    1.00    --  104.49  61.00 150.00   97
 43  \w     80.00 107.00   1.00    1.00    --  104.49  45.00 -30.00   27
 44  \w     78.00 105.00   1.00    1.00    --  104.49  61.00  60.00   27
 45  \w     76.00 137.00   1.00    1.00    --  104.49  61.00-150.00   61
 46  \w    145.00 172.00   1.00    1.00    --  104.49  58.00-128.50   27
;
_diffrn_measurement_device 'four-circle diffractometer'
_diffrn_measurement_device_type 'SuperNova, Dual, Cu at home/near, Atlas'
_diffrn_measurement_method '\w scans'
_diffrn_orient_matrix_type 'CrysAlisPro convention (1999,Acta A55,543-557)'
_diffrn_orient_matrix_UB_11 -0.0766084000
_diffrn_orient_matrix_UB_12 0.1071817000
_diffrn_orient_matrix_UB_13 0.0203136000
_diffrn_orient_matrix_UB_21 -0.2601412000
_diffrn_orient_matrix_UB_22 -0.0242275000
_diffrn_orient_matrix_UB_23 -0.0554986000
_diffrn_orient_matrix_UB_31 -0.0604341000
_diffrn_orient_matrix_UB_32 -0.0316292000
_diffrn_orient_matrix_UB_33 0.1113205000
_diffrn_radiation_monochromator mirror
_diffrn_radiation_probe x-ray
_diffrn_radiation_type 'Cu K\a'
_diffrn_radiation_wavelength 1.54184
_diffrn_reflns_av_R_equivalents 0.0315
_diffrn_reflns_av_unetI/netI 0.0143
_diffrn_reflns_Laue_measured_fraction_full 0.998
_diffrn_reflns_Laue_measured_fraction_max 0.993
_diffrn_reflns_limit_h_max 6
_diffrn_reflns_limit_h_min -6
_diffrn_reflns_limit_k_max 16
_diffrn_reflns_limit_k_min -16
_diffrn_reflns_limit_l_max 15
_diffrn_reflns_limit_l_min -14
_diffrn_reflns_number 12975
_diffrn_reflns_point_group_measured_fraction_full 0.998
_diffrn_reflns_point_group_measured_fraction_max 0.993
_diffrn_reflns_theta_full 67.684
_diffrn_reflns_theta_max 72.694
_diffrn_reflns_theta_min 4.885
_diffrn_source 'micro-focus sealed X-ray tube'
_diffrn_source_type 'SuperNova (Cu) X-ray Source'
_exptl_absorpt_coefficient_mu 2.645
_exptl_absorpt_correction_T_max 1.00000
_exptl_absorpt_correction_T_min 0.65998
_exptl_absorpt_correction_type multi-scan
_exptl_absorpt_process_details
;
CrysAlisPro 1.171.40.53 (Rigaku Oxford Diffraction, 2019)
Empirical absorption correction using spherical harmonics,
 implemented in SCALE3 ABSPACK scaling algorithm.
;
_exptl_crystal_colour 'clear light colourless'
_exptl_crystal_colour_lustre clear
_exptl_crystal_colour_modifier light
_exptl_crystal_colour_primary colourless
_exptl_crystal_density_diffrn 1.291
_exptl_crystal_description plate
_exptl_crystal_F_000 384
_exptl_crystal_preparation 'PhSCN + HNMe2'
_exptl_crystal_recrystallization_method 'Crystallised from a toluene/THF solution'
_exptl_crystal_size_max 0.2
_exptl_crystal_size_mid 0.1
_exptl_crystal_size_min 0.05
_refine_diff_density_max 0.427
_refine_diff_density_min -0.389
_refine_diff_density_rms 0.048
_refine_ls_extinction_method none
_refine_ls_goodness_of_fit_ref 1.066
_refine_ls_hydrogen_treatment constr
_refine_ls_matrix_type full
_refine_ls_number_parameters 111
_refine_ls_number_reflns 1823
_refine_ls_number_restraints 0
_refine_ls_restrained_S_all 1.066
_refine_ls_R_factor_all 0.0341
_refine_ls_R_factor_gt 0.0329
_refine_ls_shift/su_max 0.001
_refine_ls_shift/su_mean 0.000
_refine_ls_structure_factor_coef Fsqd
_refine_ls_weighting_details 'w=1/[\s^2^(Fo^2^)+(0.0512P)^2^+0.4834P] where P=(Fo^2^+2Fc^2^)/3'
_refine_ls_weighting_scheme calc
_refine_ls_wR_factor_gt 0.0906
_refine_ls_wR_factor_ref 0.0918
_reflns_Friedel_coverage 0.000
_reflns_number_gt 1736
_reflns_number_total 1823
_reflns_threshold_expression 'I > 2\s(I)'
_cod_data_source_file d1sc01846a2.cif
_cod_data_source_block xstr1192
_cod_database_code 1562835
_shelx_shelxl_version_number 2014/7
_chemical_oxdiff_formula 'C9 H12 N2 S '
_chemical_oxdiff_usercomment 'CEK MAB'
_shelx_space_group_comment
;
The symmetry employed for this shelxl refinement is uniquely defined
by the following loop, which should always be used as a source of
symmetry information in preference to the above space-group names.
They are only intended as comments.
;
_shelx_estimated_absorpt_t_max 0.879
_shelx_estimated_absorpt_t_min 0.620
_reflns_odcompleteness_completeness 99.77
_reflns_odcompleteness_iscentric 1
_reflns_odcompleteness_theta 66.49
_olex2_refinement_description
;
1. Fixed Uiso
 At 1.2 times of:
  All C(H) groups, All N(H) groups
 At 1.5 times of:
  All C(H,H,H) groups
2.a Aromatic/amide H refined with riding coordinates:
 N2(H2), C5(H5), C9(H9), C6(H6), C7(H7), C8(H8)
2.b Idealised Me refined as rotating group:
 C3(H3A,H3B,H3C), C2(H2A,H2B,H2C)
;
_olex2_date_sample_data_collection 2020-03-10
_olex2_exptl_crystal_mounting_method 'Nylon loop'
_olex2_submission_original_sample_id xstr1192
_olex2_submission_special_instructions 'No special instructions were received'
_oxdiff_exptl_absorpt_empirical_details
;
Empirical correction (ABSPACK) includes:
- Absorption correction using spherical harmonics
- Frame scaling
- Detector area scaling
;
_oxdiff_exptl_absorpt_empirical_full_max 3.022
_oxdiff_exptl_absorpt_empirical_full_min 0.735

loop_
_space_group_symop_operation_xyz
'x, y, z'
'-x, y+1/2, -z+1/2'
'-x, -y, -z'
'x, -y-1/2, z-1/2'

loop_
_atom_site_label
_atom_site_type_symbol
_atom_site_fract_x
_atom_site_fract_y
_atom_site_fract_z
_atom_site_U_iso_or_equiv
_atom_site_adp_type
_atom_site_occupancy
_atom_site_site_symmetry_order
_atom_site_calc_flag
_atom_site_refinement_flags_posn
_atom_site_refinement_flags_adp
_atom_site_refinement_flags_occupancy
_atom_site_disorder_assembly
_atom_site_disorder_group
S1 S 1.02553(6) 0.28813(3) 0.39936(3) 0.02347(14) Uani 1 1 d . . . . .
N1 N 0.7634(2) 0.25772(9) 0.55473(10) 0.0210(3) Uani 1 1 d . . . . .
N2 N 0.6313(2) 0.38407(9) 0.43609(10) 0.0231(3) Uani 1 1 d . . . . .
H2 H 0.5191 0.3919 0.4742 0.028 Uiso 1 1 calc R U . . .
C4 C 0.6306(3) 0.44837(10) 0.34521(12) 0.0198(3) Uani 1 1 d . . . . .
C1 C 0.7974(2) 0.31053(10) 0.46751(11) 0.0187(3) Uani 1 1 d . . . . .
C5 C 0.8250(3) 0.51009(11) 0.33793(12) 0.0225(3) Uani 1 1 d . . . . .
H5 H 0.9615 0.5090 0.3923 0.027 Uiso 1 1 calc R U . . .
C9 C 0.4247(3) 0.45222(11) 0.26493(12) 0.0245(3) Uani 1 1 d . . . . .
H9 H 0.2933 0.4119 0.2704 0.029 Uiso 1 1 calc R U . . .
C6 C 0.8142(3) 0.57328(11) 0.24909(13) 0.0248(3) Uani 1 1 d . . . . .
H6 H 0.9448 0.6141 0.2438 0.030 Uiso 1 1 calc R U . . .
C7 C 0.6101(3) 0.57636(12) 0.16777(13) 0.0271(3) Uani 1 1 d . . . . .
H7 H 0.6046 0.6184 0.1080 0.033 Uiso 1 1 calc R U . . .
C3 C 0.5842(3) 0.28483(12) 0.62163(13) 0.0270(3) Uani 1 1 d . . . . .
H3A H 0.5808 0.3557 0.6294 0.041 Uiso 1 1 calc R U . . .
H3B H 0.6259 0.2548 0.6925 0.041 Uiso 1 1 calc R U . . .
H3C H 0.4281 0.2618 0.5869 0.041 Uiso 1 1 calc R U . . .
C8 C 0.4154(3) 0.51622(12) 0.17676(13) 0.0285(3) Uani 1 1 d . . . . .
H8 H 0.2773 0.5187 0.1233 0.034 Uiso 1 1 calc R U . . .
C2 C 0.9032(3) 0.16844(12) 0.58863(13) 0.0297(4) Uani 1 1 d . . . . .
H2A H 0.9770 0.1451 0.5293 0.045 Uiso 1 1 calc R U . . .
H2B H 0.7986 0.1180 0.6085 0.045 Uiso 1 1 calc R U . . .
H2C H 1.0262 0.1835 0.6504 0.045 Uiso 1 1 calc R U . . .

loop_
_atom_site_aniso_label
_atom_site_aniso_U_11
_atom_site_aniso_U_22
_atom_site_aniso_U_33
_atom_site_aniso_U_23
_atom_site_aniso_U_13
_atom_site_aniso_U_12
S1 0.0228(2) 0.0257(2) 0.0232(2) 0.00116(13) 0.00744(15) 0.00487(12)
N1 0.0220(6) 0.0207(6) 0.0203(6) 0.0031(5) 0.0040(5) 0.0031(5)
N2 0.0205(6) 0.0253(6) 0.0256(6) 0.0076(5) 0.0093(5) 0.0056(5)
C4 0.0212(7) 0.0183(7) 0.0206(7) 0.0018(5) 0.0057(5) 0.0037(5)
C1 0.0187(7) 0.0173(6) 0.0188(7) -0.0018(5) -0.0001(5) -0.0014(5)
C5 0.0198(7) 0.0211(7) 0.0261(8) 0.0008(6) 0.0026(6) 0.0013(5)
C9 0.0214(7) 0.0252(7) 0.0269(8) 0.0024(6) 0.0040(6) -0.0023(6)
C6 0.0244(7) 0.0213(7) 0.0301(8) 0.0029(6) 0.0088(6) -0.0015(6)
C7 0.0317(8) 0.0255(7) 0.0252(8) 0.0075(6) 0.0075(6) 0.0025(6)
C3 0.0264(8) 0.0342(8) 0.0221(8) 0.0057(6) 0.0086(6) 0.0035(6)
C8 0.0256(8) 0.0330(8) 0.0250(8) 0.0052(6) -0.0007(6) 0.0001(6)
C2 0.0359(9) 0.0258(8) 0.0275(8) 0.0079(6) 0.0056(6) 0.0094(7)

loop_
_atom_type_symbol
_atom_type_description
_atom_type_scat_dispersion_real
_atom_type_scat_dispersion_imag
_atom_type_scat_source
C C 0.0181 0.0091 'International Tables Vol C Tables 4.2.6.8 and 6.1.1.4'
H H 0.0000 0.0000 'International Tables Vol C Tables 4.2.6.8 and 6.1.1.4'
N N 0.0311 0.0180 'International Tables Vol C Tables 4.2.6.8 and 6.1.1.4'
S S 0.3331 0.5567 'International Tables Vol C Tables 4.2.6.8 and 6.1.1.4'

loop_
_geom_angle_atom_site_label_1
_geom_angle_atom_site_label_2
_geom_angle_atom_site_label_3
_geom_angle
_geom_angle_site_symmetry_1
_geom_angle_site_symmetry_3
_geom_angle_publ_flag
C1 N1 C3 122.59(12) . . ?
C1 N1 C2 121.69(12) . . ?
C2 N1 C3 115.71(12) . . ?
C4 N2 H2 117.5 . . ?
C1 N2 H2 117.5 . . ?
C1 N2 C4 124.93(12) . . ?
C5 C4 N2 121.55(13) . . ?
C5 C4 C9 119.87(13) . . ?
C9 C4 N2 118.51(13) . . ?
N1 C1 S1 122.79(11) . . ?
N1 C1 N2 115.29(13) . . ?
N2 C1 S1 121.92(11) . . ?
C4 C5 H5 120.2 . . ?
C6 C5 C4 119.58(13) . . ?
C6 C5 H5 120.2 . . ?
C4 C9 H9 120.0 . . ?
C8 C9 C4 119.99(14) . . ?
C8 C9 H9 120.0 . . ?
C5 C6 H6 119.6 . . ?
C5 C6 C7 120.76(14) . . ?
C7 C6 H6 119.6 . . ?
C6 C7 H7 120.3 . . ?
C8 C7 C6 119.31(14) . . ?
C8 C7 H7 120.3 . . ?
N1 C3 H3A 109.5 . . ?
N1 C3 H3B 109.5 . . ?
N1 C3 H3C 109.5 . . ?
H3A C3 H3B 109.5 . . ?
H3A C3 H3C 109.5 . . ?
H3B C3 H3C 109.5 . . ?
C9 C8 H8 119.8 . . ?
C7 C8 C9 120.47(14) . . ?
C7 C8 H8 119.8 . . ?
N1 C2 H2A 109.5 . . ?
N1 C2 H2B 109.5 . . ?
N1 C2 H2C 109.5 . . ?
H2A C2 H2B 109.5 . . ?
H2A C2 H2C 109.5 . . ?
H2B C2 H2C 109.5 . . ?

loop_
_geom_bond_atom_site_label_1
_geom_bond_atom_site_label_2
_geom_bond_distance
_geom_bond_site_symmetry_2
_geom_bond_publ_flag
S1 C1 1.6852(15) . ?
N1 C1 1.3374(19) . ?
N1 C3 1.4617(19) . ?
N1 C2 1.4588(19) . ?
N2 H2 0.8600 . ?
N2 C4 1.4219(18) . ?
N2 C1 1.3715(18) . ?
C4 C5 1.391(2) . ?
C4 C9 1.391(2) . ?
C5 H5 0.9300 . ?
C5 C6 1.386(2) . ?
C9 H9 0.9300 . ?
C9 C8 1.387(2) . ?
C6 H6 0.9300 . ?
C6 C7 1.391(2) . ?
C7 H7 0.9300 . ?
C7 C8 1.384(2) . ?
C3 H3A 0.9600 . ?
C3 H3B 0.9600 . ?
C3 H3C 0.9600 . ?
C8 H8 0.9300 . ?
C2 H2A 0.9600 . ?
C2 H2B 0.9600 . ?
C2 H2C 0.9600 . ?

loop_
_geom_torsion_atom_site_label_1
_geom_torsion_atom_site_label_2
_geom_torsion_atom_site_label_3
_geom_torsion_atom_site_label_4
_geom_torsion
_geom_torsion_site_symmetry_1
_geom_torsion_site_symmetry_2
_geom_torsion_site_symmetry_3
_geom_torsion_site_symmetry_4
_geom_torsion_publ_flag
N2 C4 C5 C6 -178.48(13) . . . . ?
N2 C4 C9 C8 178.18(14) . . . . ?
C4 N2 C1 S1 0.1(2) . . . . ?
C4 N2 C1 N1 -179.24(13) . . . . ?
C4 C5 C6 C7 0.7(2) . . . . ?
C4 C9 C8 C7 0.1(2) . . . . ?
C1 N2 C4 C5 -59.5(2) . . . . ?
C1 N2 C4 C9 123.59(15) . . . . ?
C5 C4 C9 C8 1.2(2) . . . . ?
C5 C6 C7 C8 0.7(2) . . . . ?
C9 C4 C5 C6 -1.6(2) . . . . ?
C6 C7 C8 C9 -1.1(2) . . . . ?
C3 N1 C1 S1 172.27(11) . . . . ?
C3 N1 C1 N2 -8.4(2) . . . . ?
C2 N1 C1 S1 -8.1(2) . . . . ?
C2 N1 C1 N2 171.14(13) . . . . ?
